data_7221895
loop_
_publ_author_name
'Fern\'andez, Bel\'en'
'Seco, Jos\'e Manuel'
'Cepeda, Javier'
'Calahorro, Antonio J.'
'Rodr\'iguez-Di\'eguez, Antonio'

_publ_section_title
;
 Tuning the porosity through interpenetration of
 azobenzene-4,4&#x2032;-dicarboxylate-based metal--organic frameworks
;
_journal_issue 40
_journal_name_full CrystEngComm
_journal_page_first 7636
_journal_paper_doi 10.1039/C5CE01521A
_journal_volume 17
_journal_year 2015
_chemical_compound_source 'synthesis as described'
_chemical_formula_moiety 'C16 H11 Cd N2 O6, C2 H8 N'
_chemical_formula_structural 'C16 H11 Cd N2 O6, C2 H8 N'
_chemical_formula_sum 'C18 H19 Cd N3 O6'
_chemical_formula_weight 480.73
_chemical_name_systematic
Poly{dimethylamonnium[(mu-4,4'-azobenzenedicarboxylate-k2O,O':k2O'',O''')(mu-acetato-kO:kO)cadmate(II)]}
_space_group_IT_number 64
_symmetry_cell_setting orthorhombic
_symmetry_Int_Tables_number 64
_symmetry_space_group_name_Hall '-C 2ac 2'
_symmetry_space_group_name_H-M 'C m c e'
_atom_sites_solution_hydrogens geom
_atom_sites_solution_primary direct
_atom_sites_solution_secondary difmap
_audit_creation_method SHELXL97
_audit_update_record
;
2015-07-28 deposited with the CCDC.
2015-08-24 downloaded from the CCDC.
;
_cell_angle_alpha 90.00
_cell_angle_beta 90.00
_cell_angle_gamma 90.00
_cell_formula_units_Z 8
_cell_length_a 30.09(3)
_cell_length_b 17.23(2)
_cell_length_c 8.658(7)
_cell_measurement_reflns_used 1646
_cell_measurement_temperature 100(2)
_cell_measurement_theta_max 23.19
_cell_measurement_theta_min 1.35
_cell_volume 4489(8)
_computing_cell_refinement
;
CrysAlisPro, Agilent Technologies,
Version 1.171.35.15 (release 03-08-2011 CrysAlis171 .NET)
(compiled Aug  3 2011,13:03:54)
;
_computing_data_collection
;
CrysAlisPro, Agilent Technologies,
Version 1.171.35.15 (release 03-08-2011 CrysAlis171 .NET)
(compiled Aug  3 2011,13:03:54)
;
_computing_data_reduction
;
CrysAlisPro, Agilent Technologies,
Version 1.171.35.15 (release 03-08-2011 CrysAlis171 .NET)
(compiled Aug  3 2011,13:03:54)
;
_computing_molecular_graphics 'Ortep-3 (Farrugia, 1997)'
_computing_publication_material 'WinGX (Farrugia, 1999)'
_computing_structure_refinement 'SHELXL-97 (Sheldrick, 1997)'
_computing_structure_solution 'Sir92 (Altomare et al., 1993)'
_diffrn_ambient_temperature 100(2)
_diffrn_measured_fraction_theta_full 0.999
_diffrn_measured_fraction_theta_max 0.999
_diffrn_measurement_device_type Xcalibur
_diffrn_measurement_method \w
_diffrn_radiation_monochromator graphite
_diffrn_radiation_source 'fine-focus sealed tube'
_diffrn_radiation_type MoK\a
_diffrn_radiation_wavelength 0.71073
_diffrn_reflns_av_R_equivalents 0.0639
_diffrn_reflns_av_unetI/netI 0.0438
_diffrn_reflns_limit_h_max 33
_diffrn_reflns_limit_h_min -29
_diffrn_reflns_limit_k_max 16
_diffrn_reflns_limit_k_min -18
_diffrn_reflns_limit_l_max 9
_diffrn_reflns_limit_l_min -9
_diffrn_reflns_number 9596
_diffrn_reflns_theta_full 23.19
_diffrn_reflns_theta_max 23.19
_diffrn_reflns_theta_min 1.35
_diffrn_standards_decay_% 0
_diffrn_standards_interval_count 0
_diffrn_standards_interval_time 0
_diffrn_standards_number 0
_exptl_absorpt_coefficient_mu 1.008
_exptl_absorpt_correction_T_max 0.939
_exptl_absorpt_correction_T_min 0.864
_exptl_absorpt_correction_type numerical
_exptl_absorpt_process_details
;
CrysAlisPro, Agilent Technologies,
Version 1.171.35.15 (release 03-08-2011 CrysAlis171 .NET)
(compiled Aug  3 2011,13:03:54)
Analytical numeric absorption correction using a multifaceted crystal
model based on expressions derived by R.C. Clark & J.S. Reid.
(Clark, R. C. & Reid, J. S. (1995). Acta Cryst. A51, 887-897)
;
_exptl_crystal_colour colourless
_exptl_crystal_density_diffrn 1.438
_exptl_crystal_density_method none
_exptl_crystal_description prismatic
_exptl_crystal_F_000 1952
_exptl_crystal_preparation Luminescent
_exptl_crystal_recrystallization_method 'Re-crystallisation from solvent: Dimethylformamide'
_exptl_crystal_size_max 0.22
_exptl_crystal_size_mid 0.11
_exptl_crystal_size_min 0.05
_platon_squeeze_details
;
;
_refine_diff_density_max 1.861
_refine_diff_density_min -1.140
_refine_diff_density_rms 0.220
_refine_ls_extinction_method none
_refine_ls_goodness_of_fit_ref 1.106
_refine_ls_hydrogen_treatment constr
_refine_ls_matrix_type full
_refine_ls_number_parameters 122
_refine_ls_number_reflns 1646
_refine_ls_number_restraints 12
_refine_ls_restrained_S_all 1.097
_refine_ls_R_factor_all 0.1623
_refine_ls_R_factor_gt 0.1524
_refine_ls_shift/su_max 0.000
_refine_ls_shift/su_mean 0.001
_refine_ls_structure_factor_coef Fsqd
_refine_ls_weighting_details 'calc w=1/[\s^2^(Fo^2^)+(0.0791P)^2^+514.1306P] where P=(Fo^2^+2Fc^2^)/3'
_refine_ls_weighting_scheme calc
_refine_ls_wR_factor_gt 0.3267
_refine_ls_wR_factor_ref 0.3321
_reflns_number_gt 1423
_reflns_number_total 1646
_reflns_threshold_expression >2sigma(I)
_cod_data_source_file c5ce01521a1.cif
_cod_data_source_block Compound1
_cod_depositor_comments 'Adding full bibliography for 7221895--7221899.cif.'
_cod_original_cell_volume 4488(7)
_cod_original_sg_symbol_Hall '-C 2bc 2'
_cod_original_sg_symbol_H-M 'C m c a'
_cod_database_code 7221895

loop_
_symmetry_equiv_pos_as_xyz
'x, y, z'
'-x+1/2, -y, z+1/2'
'x, -y, -z'
'-x+1/2, y, -z+1/2'
'x+1/2, y+1/2, z'
'-x+1, -y+1/2, z+1/2'
'x+1/2, -y+1/2, -z'
'-x+1, y+1/2, -z+1/2'
'-x, -y, -z'
'x-1/2, y, -z-1/2'
'-x, y, z'
'x-1/2, -y, z-1/2'
'-x+1/2, -y+1/2, -z'
'x, y+1/2, -z-1/2'
'-x+1/2, y+1/2, z'
'x, -y+1/2, z-1/2'

loop_
_atom_site_label
_atom_site_type_symbol
_atom_site_fract_x
_atom_site_fract_y
_atom_site_fract_z
_atom_site_U_iso_or_equiv
_atom_site_adp_type
_atom_site_occupancy
_atom_site_symmetry_multiplicity
_atom_site_calc_flag
_atom_site_refinement_flags
_atom_site_disorder_assembly
_atom_site_disorder_group
Cd1 Cd -0.5000 -0.06850(11) -0.1539(2) 0.0572(9) Uani 1 2 d S . .
O1A O -0.5571(5) -0.1627(8) -0.1690(18) 0.058(4) Uani 1 1 d . . .
O2A O -0.5580(6) -0.0638(9) -0.3232(16) 0.075(5) Uani 1 1 d . . .
C1A C -0.5738(8) -0.1246(11) -0.270(3) 0.056(6) Uani 1 1 d . . .
C2A C -0.6197(7) -0.1500(10) -0.333(2) 0.051(5) Uani 1 1 d . . .
C3A C -0.6406(6) -0.2168(12) -0.274(2) 0.053(5) Uani 1 1 d . . .
H3A H -0.6272 -0.2457 -0.1967 0.063 Uiso 1 1 calc R . .
C4A C -0.6808(6) -0.2385(14) -0.333(3) 0.058(6) Uani 1 1 d . . .
H4A H -0.6948 -0.2824 -0.2940 0.070 Uiso 1 1 calc R . .
C5A C -0.7009(6) -0.1971(11) -0.449(2) 0.046(5) Uani 1 1 d . . .
C6A C -0.6801(6) -0.1311(12) -0.508(2) 0.050(5) Uani 1 1 d . . .
H6A H -0.6937 -0.1026 -0.5860 0.060 Uiso 1 1 calc R . .
C7A C -0.6403(8) -0.1086(11) -0.452(2) 0.056(6) Uani 1 1 d . . .
H7A H -0.6263 -0.0651 -0.4937 0.067 Uiso 1 1 calc R . .
N8A N -0.7424(6) -0.2164(10) -0.516(2) 0.060(5) Uani 1 1 d . . .
O1B O -0.5000 -0.0590(9) 0.1009(18) 0.034(4) Uani 1 2 d S . .
C2B C -0.5000 -0.1199(10) 0.2097(19) 0.008(4) Uani 1 2 d S . .
O3B O -0.5000 -0.096(3) 0.362(6) 0.148(17) Uiso 0.50 2 d SP A 1
C4B C -0.5000 -0.188(5) 0.142(10) 0.28(4) Uiso 0.50 2 d SP A 1
O4B O -0.5000 -0.188(5) 0.142(10) 0.28(4) Uiso 0.50 2 d SP A 2
C3B C -0.5000 -0.096(3) 0.362(6) 0.148(17) Uiso 0.50 2 d SP A 2
N1C N -0.6794(13) 0.0000 0.0000 0.141(16) Uiso 1 2 d SD . .
C2C C -0.6537(14) 0.062(2) -0.073(8) 0.38(5) Uiso 1 1 d D . .
H2C1 H -0.6510 0.1048 -0.0027 0.563 Uiso 1 1 calc R . .
H2C2 H -0.6686 0.0787 -0.1651 0.563 Uiso 1 1 calc R . .
H2C3 H -0.6247 0.0428 -0.0989 0.563 Uiso 1 1 calc R . .

loop_
_atom_site_aniso_label
_atom_site_aniso_U_11
_atom_site_aniso_U_22
_atom_site_aniso_U_33
_atom_site_aniso_U_23
_atom_site_aniso_U_13
_atom_site_aniso_U_12
Cd1 0.118(2) 0.0258(11) 0.0275(11) -0.0054(9) 0.000 0.000
O1A 0.059(9) 0.049(8) 0.066(10) 0.001(8) 0.002(9) -0.018(7)
O2A 0.112(13) 0.064(10) 0.049(8) 0.015(8) 0.009(9) -0.044(10)
C1A 0.089(17) 0.035(11) 0.043(12) -0.018(10) 0.008(12) -0.023(12)
C2A 0.077(15) 0.036(10) 0.041(11) -0.007(9) 0.027(12) 0.000(10)
C3A 0.049(8) 0.057(8) 0.051(8) 0.003(7) 0.005(7) 0.000(7)
C4A 0.038(11) 0.079(15) 0.058(13) 0.016(12) 0.011(11) 0.008(11)
C5A 0.040(8) 0.053(8) 0.045(8) 0.001(7) 0.003(7) 0.001(7)
C6A 0.048(8) 0.057(9) 0.044(8) -0.001(7) 0.000(7) 0.008(7)
C7A 0.087(16) 0.038(10) 0.043(12) -0.007(10) 0.023(12) -0.012(11)
N8A 0.061(8) 0.073(8) 0.047(7) -0.001(7) 0.012(7) 0.004(7)
O1B 0.047(10) 0.025(8) 0.030(9) -0.005(7) 0.000 0.000
C2B 0.005(7) 0.009(7) 0.010(7) -0.001(6) 0.000 0.000

loop_
_atom_type_symbol
_atom_type_description
_atom_type_scat_dispersion_real
_atom_type_scat_dispersion_imag
_atom_type_scat_source
C C 0.0033 0.0016 'International Tables Vol C Tables 4.2.6.8 and 6.1.1.4'
H H 0.0000 0.0000 'International Tables Vol C Tables 4.2.6.8 and 6.1.1.4'
N N 0.0061 0.0033 'International Tables Vol C Tables 4.2.6.8 and 6.1.1.4'
O O 0.0106 0.0060 'International Tables Vol C Tables 4.2.6.8 and 6.1.1.4'
Cd Cd -0.8075 1.2024 'International Tables Vol C Tables 4.2.6.8 and 6.1.1.4'

loop_
_geom_angle_atom_site_label_1
_geom_angle_atom_site_label_2
_geom_angle_atom_site_label_3
_geom_angle
_geom_angle_site_symmetry_1
_geom_angle_site_symmetry_3
O1B Cd1 O2A 129.7(4) . .
O1B Cd1 O2A 129.7(4) . 11_455
O2A Cd1 O2A 99.8(8) . 11_455
O1B Cd1 O1B 73.9(6) . 9_455
O2A Cd1 O1B 95.6(5) . 9_455
O2A Cd1 O1B 95.6(5) 11_455 9_455
O1B Cd1 O1A 96.1(5) . .
O2A Cd1 O1A 55.5(5) . .
O2A Cd1 O1A 122.9(6) 11_455 .
O1B Cd1 O1A 133.0(4) 9_455 .
O1B Cd1 O1A 96.1(5) . 11_455
O2A Cd1 O1A 122.9(6) . 11_455
O2A Cd1 O1A 55.5(5) 11_455 11_455
O1B Cd1 O1A 133.0(4) 9_455 11_455
O1A Cd1 O1A 93.1(7) . 11_455
O1B Cd1 C1A 114.3(5) . .
O2A Cd1 C1A 28.1(6) . .
O2A Cd1 C1A 114.4(6) 11_455 .
O1B Cd1 C1A 116.1(5) 9_455 .
O1A Cd1 C1A 27.4(5) . .
O1A Cd1 C1A 109.9(6) 11_455 .
O1B Cd1 C1A 114.3(5) . 11_455
O2A Cd1 C1A 114.4(6) . 11_455
O2A Cd1 C1A 28.1(6) 11_455 11_455
O1B Cd1 C1A 116.0(5) 9_455 11_455
O1A Cd1 C1A 109.9(6) . 11_455
O1A Cd1 C1A 27.4(5) 11_455 11_455
C1A Cd1 C1A 115.6(9) . 11_455
C1A O1A Cd1 88.3(12) . .
C1A O2A Cd1 91.5(15) . .
O1A C1A O2A 125(2) . .
O1A C1A C2A 118.4(18) . .
O2A C1A C2A 117(2) . .
O1A C1A Cd1 64.3(12) . .
O2A C1A Cd1 60.3(12) . .
C2A C1A Cd1 174.1(14) . .
C3A C2A C7A 119(2) . .
C3A C2A C1A 120.1(19) . .
C7A C2A C1A 120.8(18) . .
C4A C3A C2A 119(2) . .
C3A C4A C5A 121(2) . .
C4A C5A C6A 119.7(19) . .
C4A C5A N8A 124.6(19) . .
C6A C5A N8A 115.6(17) . .
C7A C6A C5A 120.0(19) . .
C6A C7A C2A 120.8(19) . .
N8A N8A C5A 116(2) 13_344 .
C2B O1B Cd1 127.7(11) . .
C2B O1B Cd1 126.3(11) . 9_455
Cd1 O1B Cd1 106.1(6) . 9_455
C4B C2B O3B 133(5) . .
C4B C2B O1B 112(4) . .
O3B C2B O1B 115(2) . .
C2C N1C C2C 116.1(15) . 3

loop_
_geom_bond_atom_site_label_1
_geom_bond_atom_site_label_2
_geom_bond_distance
_geom_bond_site_symmetry_2
Cd1 O1B 2.212(15) .
Cd1 O2A 2.281(17) .
Cd1 O2A 2.281(17) 11_455
Cd1 O1B 2.243(15) 9_455
Cd1 O1A 2.365(13) .
Cd1 O1A 2.365(13) 11_455
Cd1 C1A 2.62(2) .
Cd1 C1A 2.62(2) 11_455
O1A C1A 1.21(2) .
O2A C1A 1.24(2) .
C1A C2A 1.55(3) .
C2A C3A 1.41(3) .
C2A C7A 1.40(3) .
C3A C4A 1.36(3) .
C4A C5A 1.37(3) .
C5A C6A 1.40(3) .
C5A N8A 1.42(3) .
C6A C7A 1.35(3) .
N8A N8A 1.28(3) 13_344
O1B C2B 1.41(2) .
O1B Cd1 2.243(15) 9_455
C2B C4B 1.32(8) .
C2B O3B 1.37(5) .
N1C C2C 1.460(10) .
N1C C2C 1.460(10) 3

loop_
_platon_squeeze_void_nr
_platon_squeeze_void_average_x
_platon_squeeze_void_average_y
_platon_squeeze_void_average_z
_platon_squeeze_void_volume
_platon_squeeze_void_count_electrons
1 0.250 0.033 0.250 36.0 7.1
2 0.250 0.533 0.250 36.0 7.1
3 0.750 0.533 0.250 36.0 7.1
4 0.750 0.033 0.250 36.0 7.1
5 0.250 0.467 0.750 36.0 6.5
6 0.250 0.967 0.750 36.0 6.5
7 0.750 0.967 0.750 36.0 6.5
8 0.750 0.467 0.750 36.0 6.5
